data_4125817
loop_
_publ_author_name
'Georgiou, Irene'
'Kervyn, Simon'
'Rossignon, Alexandre'
'De Leo, Federica'
'Wouters, Johan'
'Bruylants, Gilles'
'Bonifazi, Davide'

_publ_section_title
;
 Versatile Self-Adapting Boronic Acids for H-Bond Recognition: From
 Discrete to Polymeric Supramolecules.
;
_journal_issue 7
_journal_name_full 'Journal of the American Chemical Society'
_journal_page_first 2710
_journal_page_last 2727
_journal_paper_doi 10.1021/jacs.6b11362
_journal_volume 139
_journal_year 2017
_chemical_formula_moiety 'C12 H8 N2, C6 H5 B F2 O2'
_chemical_formula_sum 'C18 H13 B F2 N2 O2'
_chemical_formula_weight 338.11
_chemical_name_systematic
;
 ?
;
_space_group_IT_number 14
_symmetry_cell_setting monoclinic
_symmetry_space_group_name_Hall '-P 2yn'
_symmetry_space_group_name_H-M 'P 1 21/n 1'
_atom_sites_solution_hydrogens geom
_atom_sites_solution_primary direct
_atom_sites_solution_secondary difmap
_audit_creation_method SHELXL-97
_cell_angle_alpha 90.00
_cell_angle_beta 97.038(7)
_cell_angle_gamma 90.00
_cell_formula_units_Z 4
_cell_length_a 7.2690(5)
_cell_length_b 23.2180(18)
_cell_length_c 9.8970(8)
_cell_measurement_reflns_used 2732
_cell_measurement_temperature 293(2)
_cell_measurement_theta_max 66.3730
_cell_measurement_theta_min 4.8820
_cell_volume 1657.7(2)
_computing_cell_refinement
;
CrysAlisPro, Agilent Technologies,
Version 1.171.37.31 (release 14-01-2014 CrysAlis171 .NET)
(compiled Jan 14 2014,18:38:05)
;
_computing_data_collection
;
CrysAlisPro, Agilent Technologies,
Version 1.171.37.31 (release 14-01-2014 CrysAlis171 .NET)
(compiled Jan 14 2014,18:38:05)
;
_computing_data_reduction
;
CrysAlisPro, Agilent Technologies,
Version 1.171.37.31 (release 14-01-2014 CrysAlis171 .NET)
(compiled Jan 14 2014,18:38:05)
;
_computing_structure_refinement 'SHELXL-97 (Sheldrick, 1997)'
_computing_structure_solution Sir2004
_diffrn_ambient_temperature 293(2)
_diffrn_detector 'CCD plate'
_diffrn_detector_area_resol_mean 5.1856
_diffrn_detector_type Ruby
_diffrn_measured_fraction_theta_full 0.992
_diffrn_measured_fraction_theta_max 0.992
_diffrn_measurement_device 'four-circle diffractometer'
_diffrn_measurement_device_type 'Xcalibur, Ruby, Gemini ultra'
_diffrn_measurement_method '\w scans'
_diffrn_radiation_monochromator mirror
_diffrn_radiation_probe x-ray
_diffrn_radiation_type 'Cu K\a'
_diffrn_radiation_wavelength 1.54184
_diffrn_reflns_av_R_equivalents 0.0362
_diffrn_reflns_av_sigmaI/netI 0.0330
_diffrn_reflns_limit_h_max 8
_diffrn_reflns_limit_h_min -7
_diffrn_reflns_limit_k_max 26
_diffrn_reflns_limit_k_min -27
_diffrn_reflns_limit_l_max 10
_diffrn_reflns_limit_l_min -11
_diffrn_reflns_number 9538
_diffrn_reflns_theta_full 66.58
_diffrn_reflns_theta_max 66.58
_diffrn_reflns_theta_min 3.81
_diffrn_source 'sealed X-ray tube'
_diffrn_source_type 'Enhance Ultra (Cu) X-ray Source'
_exptl_absorpt_coefficient_mu 0.873
_exptl_absorpt_correction_T_max 0.9634
_exptl_absorpt_correction_T_min 0.8420
_exptl_absorpt_correction_type multi-scan
_exptl_absorpt_process_details
;
CrysAlisPro, Agilent Technologies,
Version 1.171.37.31 (release 14-01-2014 CrysAlis171 .NET)
(compiled Jan 14 2014,18:38:05)
Empirical absorption correction using spherical harmonics,
 implemented in SCALE3 ABSPACK scaling algorithm.
Empirical absorption correction using spherical harmonics,
 implemented in SCALE3 ABSPACK scaling algorithm.
;
_exptl_crystal_colour colorless
_exptl_crystal_density_diffrn 1.355
_exptl_crystal_density_method 'not measured'
_exptl_crystal_description needle
_exptl_crystal_F_000 696
_exptl_crystal_size_max 0.20
_exptl_crystal_size_mid 0.07
_exptl_crystal_size_min 0.04
_refine_diff_density_max 0.374
_refine_diff_density_min -0.317
_refine_diff_density_rms 0.035
_refine_ls_extinction_method none
_refine_ls_goodness_of_fit_ref 1.047
_refine_ls_hydrogen_treatment mixed
_refine_ls_matrix_type full
_refine_ls_number_parameters 234
_refine_ls_number_reflns 2899
_refine_ls_number_restraints 0
_refine_ls_restrained_S_all 1.047
_refine_ls_R_factor_all 0.0814
_refine_ls_R_factor_gt 0.0545
_refine_ls_shift/su_max 0.011
_refine_ls_shift/su_mean 0.000
_refine_ls_structure_factor_coef Fsqd
_refine_ls_weighting_details 'calc w=1/[\s^2^(Fo^2^)+(0.0642P)^2^+0.4172P] where P=(Fo^2^+2Fc^2^)/3'
_refine_ls_weighting_scheme calc
_refine_ls_wR_factor_gt 0.1368
_refine_ls_wR_factor_ref 0.1514
_reflns_number_gt 1960
_reflns_number_total 2899
_reflns_threshold_expression >2sigma(I)
_cod_data_source_file ja6b11362_si_006.cif
_cod_data_source_block shelxl
_cod_original_sg_symbol_H-M 'P 21/n'
_cod_database_code 4125817

loop_
_symmetry_equiv_pos_as_xyz
'x, y, z'
'-x+1/2, y+1/2, -z+1/2'
'-x, -y, -z'
'x-1/2, -y-1/2, z-1/2'

loop_
_atom_site_label
_atom_site_type_symbol
_atom_site_fract_x
_atom_site_fract_y
_atom_site_fract_z
_atom_site_U_iso_or_equiv
_atom_site_adp_type
_atom_site_occupancy
_atom_site_symmetry_multiplicity
_atom_site_calc_flag
_atom_site_refinement_flags
C1 C 0.8977(3) 0.18517(11) 0.0271(2) 0.0567(6) Uani 1 1 d .
C2 C 1.0740(4) 0.19563(12) -0.0064(3) 0.0644(7) Uani 1 1 d .
C3 C 1.1165(4) 0.23359(13) -0.1044(3) 0.0750(8) Uani 1 1 d .
H3 H 1.2382 0.2390 -0.1217 0.090 Uiso 1 1 calc R
C4 C 0.9729(4) 0.26323(13) -0.1758(3) 0.0781(8) Uani 1 1 d .
H4 H 0.9973 0.2888 -0.2437 0.094 Uiso 1 1 calc R
C5 C 0.7927(4) 0.25577(12) -0.1485(3) 0.0721(7) Uani 1 1 d .
H5 H 0.6951 0.2759 -0.1965 0.086 Uiso 1 1 calc R
C6 C 0.7631(3) 0.21747(11) -0.0480(3) 0.0605(6) Uani 1 1 d .
C7 C 0.8749(4) 0.11576(15) 0.5714(3) 0.0775(8) Uani 1 1 d .
H7 H 0.9062 0.1530 0.5485 0.093 Uiso 1 1 calc R
C8 C 0.8867(5) 0.1021(2) 0.7077(3) 0.0936(11) Uani 1 1 d .
H8 H 0.9246 0.1295 0.7739 0.112 Uiso 1 1 calc R
C9 C 0.8425(4) 0.0485(2) 0.7429(3) 0.0923(11) Uani 1 1 d .
H9 H 0.8503 0.0383 0.8343 0.111 Uiso 1 1 calc R
C10 C 0.7842(4) 0.00777(14) 0.6413(3) 0.0765(9) Uani 1 1 d .
C11 C 0.7329(5) -0.0494(2) 0.6716(5) 0.1047(13) Uani 1 1 d .
H11 H 0.7387 -0.0610 0.7620 0.126 Uiso 1 1 calc R
C12 C 0.6762(5) -0.08713(17) 0.5726(5) 0.1036(13) Uani 1 1 d .
H12 H 0.6424 -0.1241 0.5957 0.124 Uiso 1 1 calc R
C13 C 0.6670(4) -0.07141(13) 0.4318(4) 0.0817(9) Uani 1 1 d .
C14 C 0.6114(5) -0.10989(15) 0.3263(6) 0.1044(13) Uani 1 1 d .
H14 H 0.5782 -0.1473 0.3466 0.125 Uiso 1 1 calc R
C15 C 0.6053(5) -0.09325(16) 0.1942(6) 0.1036(13) Uani 1 1 d .
H15 H 0.5673 -0.1186 0.1236 0.124 Uiso 1 1 calc R
C16 C 0.6579(4) -0.03684(14) 0.1675(4) 0.0837(9) Uani 1 1 d .
H16 H 0.6536 -0.0253 0.0771 0.100 Uiso 1 1 calc R
C17 C 0.7180(3) -0.01551(11) 0.3959(3) 0.0626(7) Uani 1 1 d .
C18 C 0.7761(3) 0.02513(12) 0.5033(3) 0.0603(6) Uani 1 1 d .
B1 B 0.8546(4) 0.13913(13) 0.1366(3) 0.0595(7) Uani 1 1 d .
N1 N 0.8218(3) 0.07944(9) 0.4708(2) 0.0620(5) Uani 1 1 d .
N2 N 0.7134(3) 0.00109(9) 0.2638(2) 0.0650(6) Uani 1 1 d .
O1 O 0.8676(4) 0.15433(10) 0.2647(2) 0.1035(8) Uani 1 1 d .
O2 O 0.8167(6) 0.08600(12) 0.0948(3) 0.1473(15) Uani 1 1 d .
F1 F 1.2156(2) 0.16506(8) 0.06356(17) 0.0897(6) Uani 1 1 d .
F2 F 0.5854(2) 0.21036(7) -0.01975(18) 0.0853(5) Uani 1 1 d .
H1O H 0.840(6) 0.1267(19) 0.319(4) 0.126(14) Uiso 1 1 d .
H2O H 0.794(8) 0.064(2) 0.161(6) 0.19(2) Uiso 1 1 d .

loop_
_atom_site_aniso_label
_atom_site_aniso_U_11
_atom_site_aniso_U_22
_atom_site_aniso_U_33
_atom_site_aniso_U_23
_atom_site_aniso_U_13
_atom_site_aniso_U_12
C1 0.0580(15) 0.0599(14) 0.0519(14) -0.0042(11) 0.0059(11) -0.0009(11)
C2 0.0591(16) 0.0728(17) 0.0604(16) -0.0030(13) 0.0035(12) 0.0018(12)
C3 0.0654(18) 0.0804(18) 0.082(2) 0.0019(16) 0.0212(14) -0.0069(14)
C4 0.092(2) 0.0651(17) 0.081(2) 0.0112(15) 0.0257(16) -0.0043(15)
C5 0.0752(19) 0.0619(16) 0.0792(19) 0.0113(14) 0.0095(14) 0.0055(13)
C6 0.0555(15) 0.0612(14) 0.0654(16) -0.0027(12) 0.0099(12) -0.0040(11)
C7 0.0752(19) 0.094(2) 0.0629(18) -0.0173(16) 0.0081(13) 0.0022(15)
C8 0.086(2) 0.135(3) 0.0588(19) -0.021(2) 0.0059(15) 0.018(2)
C9 0.073(2) 0.151(4) 0.0530(18) 0.007(2) 0.0106(14) 0.033(2)
C10 0.0557(16) 0.103(2) 0.073(2) 0.0273(18) 0.0191(13) 0.0273(15)
C11 0.086(2) 0.124(3) 0.110(3) 0.053(3) 0.035(2) 0.037(2)
C12 0.080(2) 0.085(2) 0.153(4) 0.054(3) 0.039(2) 0.0190(18)
C13 0.0577(16) 0.0611(17) 0.129(3) 0.0125(19) 0.0211(16) 0.0094(13)
C14 0.072(2) 0.063(2) 0.180(4) 0.001(3) 0.023(2) 0.0003(15)
C15 0.074(2) 0.076(2) 0.159(4) -0.039(2) 0.006(2) -0.0058(16)
C16 0.0707(19) 0.084(2) 0.094(2) -0.0254(18) 0.0005(15) 0.0000(15)
C17 0.0465(14) 0.0619(15) 0.0802(19) 0.0102(14) 0.0115(12) 0.0098(11)
C18 0.0468(14) 0.0744(17) 0.0604(15) 0.0101(13) 0.0099(11) 0.0144(11)
B1 0.0609(17) 0.0674(18) 0.0498(16) -0.0016(13) 0.0048(12) 0.0008(13)
N1 0.0607(12) 0.0707(14) 0.0546(12) -0.0033(10) 0.0071(9) 0.0032(10)
N2 0.0593(13) 0.0660(13) 0.0688(14) -0.0078(11) 0.0044(10) -0.0004(10)
O1 0.185(3) 0.0705(14) 0.0592(13) -0.0022(11) 0.0306(14) -0.0049(15)
O2 0.285(4) 0.0976(18) 0.0587(14) -0.0064(13) 0.0205(19) -0.083(2)
F1 0.0624(10) 0.1188(14) 0.0866(12) 0.0128(10) 0.0040(8) 0.0135(9)
F2 0.0569(10) 0.0971(12) 0.1030(13) 0.0163(10) 0.0139(8) -0.0008(8)

loop_
_atom_type_symbol
_atom_type_description
_atom_type_scat_dispersion_real
_atom_type_scat_dispersion_imag
_atom_type_scat_source
C C 0.0181 0.0091 'International Tables Vol C Tables 4.2.6.8 and 6.1.1.4'
H H 0.0000 0.0000 'International Tables Vol C Tables 4.2.6.8 and 6.1.1.4'
B B 0.0090 0.0039 'International Tables Vol C Tables 4.2.6.8 and 6.1.1.4'
N N 0.0311 0.0180 'International Tables Vol C Tables 4.2.6.8 and 6.1.1.4'
O O 0.0492 0.0322 'International Tables Vol C Tables 4.2.6.8 and 6.1.1.4'
F F 0.0727 0.0534 'International Tables Vol C Tables 4.2.6.8 and 6.1.1.4'

loop_
_geom_angle_atom_site_label_1
_geom_angle_atom_site_label_2
_geom_angle_atom_site_label_3
_geom_angle
C6 C1 C2 113.1(2)
C6 C1 B1 123.5(2)
C2 C1 B1 123.4(2)
F1 C2 C3 118.0(2)
F1 C2 C1 116.7(2)
C3 C2 C1 125.2(2)
C4 C3 C2 117.6(3)
C4 C3 H3 121.2
C2 C3 H3 121.2
C3 C4 C5 121.1(3)
C3 C4 H4 119.4
C5 C4 H4 119.4
C6 C5 C4 117.4(3)
C6 C5 H5 121.3
C4 C5 H5 121.3
F2 C6 C5 117.6(2)
F2 C6 C1 116.8(2)
C5 C6 C1 125.5(2)
N1 C7 C8 124.5(3)
N1 C7 H7 117.7
C8 C7 H7 117.7
C9 C8 C7 118.6(3)
C9 C8 H8 120.7
C7 C8 H8 120.7
C8 C9 C10 119.9(3)
C8 C9 H9 120.0
C10 C9 H9 120.0
C9 C10 C18 118.1(3)
C9 C10 C11 122.8(3)
C18 C10 C11 119.2(3)
C12 C11 C10 121.4(4)
C12 C11 H11 119.3
C10 C11 H11 119.3
C11 C12 C13 121.2(3)
C11 C12 H12 119.4
C13 C12 H12 119.4
C14 C13 C17 117.6(3)
C14 C13 C12 122.6(4)
C17 C13 C12 119.8(3)
C15 C14 C13 120.7(3)
C15 C14 H14 119.7
C13 C14 H14 119.7
C14 C15 C16 118.1(4)
C14 C15 H15 121.0
C16 C15 H15 121.0
N2 C16 C15 123.6(4)
N2 C16 H16 118.2
C15 C16 H16 118.2
N2 C17 C13 121.9(3)
N2 C17 C18 119.5(2)
C13 C17 C18 118.6(3)
N1 C18 C10 120.8(3)
N1 C18 C17 119.4(2)
C10 C18 C17 119.8(3)
O1 B1 O2 122.9(3)
O1 B1 C1 119.0(3)
O2 B1 C1 117.9(2)
C7 N1 C18 118.1(2)
C16 N2 C17 118.2(3)
B1 O1 H1O 114(3)
B1 O2 H2O 112(4)

loop_
_geom_bond_atom_site_label_1
_geom_bond_atom_site_label_2
_geom_bond_distance
C1 C6 1.376(3)
C1 C2 1.384(4)
C1 B1 1.581(4)
C2 F1 1.367(3)
C2 C3 1.373(4)
C3 C4 1.372(4)
C3 H3 0.9300
C4 C5 1.380(4)
C4 H4 0.9300
C5 C6 1.371(4)
C5 H5 0.9300
C6 F2 1.365(3)
C7 N1 1.326(3)
C7 C8 1.378(4)
C7 H7 0.9300
C8 C9 1.342(5)
C8 H8 0.9300
C9 C10 1.407(5)
C9 H9 0.9300
C10 C18 1.418(4)
C10 C11 1.422(5)
C11 C12 1.340(6)
C11 H11 0.9300
C12 C13 1.434(5)
C12 H12 0.9300
C13 C14 1.396(5)
C13 C17 1.407(4)
C14 C15 1.358(6)
C14 H14 0.9300
C15 C16 1.399(5)
C15 H15 0.9300
C16 N2 1.324(4)
C16 H16 0.9300
C17 N2 1.360(3)
C17 C18 1.445(4)
C18 N1 1.353(3)
B1 O1 1.309(3)
B1 O2 1.320(4)
O1 H1O 0.88(4)
O2 H2O 0.87(6)

loop_
_geom_torsion_atom_site_label_1
_geom_torsion_atom_site_label_2
_geom_torsion_atom_site_label_3
_geom_torsion_atom_site_label_4
_geom_torsion
C6 C1 C2 F1 -179.8(2)
B1 C1 C2 F1 -1.9(4)
C6 C1 C2 C3 -0.5(4)
B1 C1 C2 C3 177.4(3)
F1 C2 C3 C4 178.8(2)
C1 C2 C3 C4 -0.6(4)
C2 C3 C4 C5 1.0(4)
C3 C4 C5 C6 -0.3(4)
C4 C5 C6 F2 179.4(2)
C4 C5 C6 C1 -0.9(4)
C2 C1 C6 F2 -179.0(2)
B1 C1 C6 F2 3.1(4)
C2 C1 C6 C5 1.3(4)
B1 C1 C6 C5 -176.6(3)
N1 C7 C8 C9 0.2(5)
C7 C8 C9 C10 -0.5(5)
C8 C9 C10 C18 0.6(4)
C8 C9 C10 C11 -179.1(3)
C9 C10 C11 C12 179.4(3)
C18 C10 C11 C12 -0.3(5)
C10 C11 C12 C13 0.7(5)
C11 C12 C13 C14 179.0(3)
C11 C12 C13 C17 0.0(5)
C17 C13 C14 C15 -0.7(5)
C12 C13 C14 C15 -179.7(3)
C13 C14 C15 C16 0.6(5)
C14 C15 C16 N2 0.1(5)
C14 C13 C17 N2 0.2(4)
C12 C13 C17 N2 179.2(2)
C14 C13 C17 C18 -180.0(2)
C12 C13 C17 C18 -1.0(4)
C9 C10 C18 N1 -0.5(4)
C11 C10 C18 N1 179.2(2)
C9 C10 C18 C17 179.6(2)
C11 C10 C18 C17 -0.7(4)
N2 C17 C18 N1 1.2(3)
C13 C17 C18 N1 -178.6(2)
N2 C17 C18 C10 -178.9(2)
C13 C17 C18 C10 1.3(3)
C6 C1 B1 O1 -95.6(3)
C2 C1 B1 O1 86.8(3)
C6 C1 B1 O2 88.0(4)
C2 C1 B1 O2 -89.7(4)
C8 C7 N1 C18 0.0(4)
C10 C18 N1 C7 0.2(3)
C17 C18 N1 C7 -179.9(2)
C15 C16 N2 C17 -0.6(4)
C13 C17 N2 C16 0.5(4)
C18 C17 N2 C16 -179.3(2)
